data_4345465
loop_
_publ_author_name
'Reesbeck, Megan E.'
'Grubel, Katarzyna'
'Kim, Daniel'
'Brennessel, William W.'
'Mercado, Brandon Q.'
'Holland, Patrick L.'

_publ_section_title
;
 Diazoalkanes in Low-Coordinate Iron Chemistry: Bimetallic Diazoalkyl and
 Alkylidene Complexes of Iron(II).
;
_journal_issue 3
_journal_name_full 'Inorganic chemistry'
_journal_page_first 1019
_journal_page_last 1022
_journal_paper_doi 10.1021/acs.inorgchem.6b01952
_journal_volume 56
_journal_year 2017
_chemical_formula_moiety 'C48 H64 Fe2 N4 Si, C6 H6'
_chemical_formula_sum 'C54 H70 Fe2 N4 Si'
_chemical_formula_weight 914.93
_chemical_name_common holkg27
_chemical_name_systematic
; 
 ? 
;
_space_group_IT_number 56
_symmetry_cell_setting orthorhombic
_symmetry_space_group_name_Hall '-P 2ab 2ac'
_symmetry_space_group_name_H-M 'P c c n'
_atom_sites_solution_hydrogens geom
_atom_sites_solution_primary direct
_atom_sites_solution_secondary difmap
_audit_creation_method SHELXL-97
_cell_angle_alpha 90.000
_cell_angle_beta 90.000
_cell_angle_gamma 90.000
_cell_formula_units_Z 4
_cell_length_a 14.573(5)
_cell_length_b 17.493(5)
_cell_length_c 20.244(5)
_cell_measurement_reflns_used 4047
_cell_measurement_temperature 100.0(5)
_cell_measurement_theta_max 27.39
_cell_measurement_theta_min 2.32
_cell_volume 5161(3)
_computing_cell_refinement 'SAINT (Bruker, 2009)'
_computing_data_collection 'APEX2 (Bruker, 2012)'
_computing_data_reduction 'SAINT (Bruker, 2009)'
_computing_molecular_graphics 'SHELXTL (Sheldrick, 2008)'
_computing_publication_material 'SHELXTL (Sheldrick, 2008)'
_computing_structure_refinement 'SHELXL-97 (Sheldrick, 2008)'
_computing_structure_solution 'SIR97 (Sheldrick, 2008)'
_diffrn_ambient_temperature 100.0(5)
_diffrn_measured_fraction_theta_full 1.000
_diffrn_measured_fraction_theta_max 1.000
_diffrn_measurement_device_type 'Bruker SMART APEX II CCD Platform'
_diffrn_measurement_method 'area detector, \w scans per \f'
_diffrn_radiation_monochromator graphite
_diffrn_radiation_source 'fine-focus sealed tube'
_diffrn_radiation_type MoK\a
_diffrn_radiation_wavelength 0.71069
_diffrn_reflns_av_R_equivalents 0.0926
_diffrn_reflns_av_sigmaI/netI 0.0368
_diffrn_reflns_limit_h_max 17
_diffrn_reflns_limit_h_min -17
_diffrn_reflns_limit_k_max 20
_diffrn_reflns_limit_k_min -20
_diffrn_reflns_limit_l_max 24
_diffrn_reflns_limit_l_min -24
_diffrn_reflns_number 51999
_diffrn_reflns_theta_full 25.03
_diffrn_reflns_theta_max 25.03
_diffrn_reflns_theta_min 1.82
_diffrn_standards_number 0
_exptl_absorpt_coefficient_mu 0.623
_exptl_absorpt_correction_T_max 0.9069
_exptl_absorpt_correction_T_min 0.7978
_exptl_absorpt_correction_type multi-scan
_exptl_absorpt_process_details 'SADABS (Sheldrick, 2008)'
_exptl_crystal_colour red
_exptl_crystal_density_diffrn 1.178
_exptl_crystal_density_method 'not measured'
_exptl_crystal_description block
_exptl_crystal_F_000 1952
_exptl_crystal_size_max 0.38
_exptl_crystal_size_mid 0.24
_exptl_crystal_size_min 0.16
_refine_diff_density_max 0.556
_refine_diff_density_min -0.463
_refine_diff_density_rms 0.070
_refine_ls_extinction_method none
_refine_ls_goodness_of_fit_ref 1.056
_refine_ls_hydrogen_treatment constr
_refine_ls_matrix_type full
_refine_ls_number_parameters 299
_refine_ls_number_reflns 4564
_refine_ls_number_restraints 34
_refine_ls_restrained_S_all 1.060
_refine_ls_R_factor_all 0.0792
_refine_ls_R_factor_gt 0.0487
_refine_ls_shift/su_max 0.000
_refine_ls_shift/su_mean 0.000
_refine_ls_structure_factor_coef Fsqd
_refine_ls_weighting_details 'calc w=1/[\s^2^(Fo^2^)+(0.0722P)^2^+6.4293P] where P=(Fo^2^+2Fc^2^)/3'
_refine_ls_weighting_scheme calc
_refine_ls_wR_factor_gt 0.1314
_refine_ls_wR_factor_ref 0.1504
_reflns_number_gt 3180
_reflns_number_total 4564
_reflns_threshold_expression >2sigma(I)
_cod_data_source_file ic6b01952_si_002.cif
_cod_data_source_block holkg27
_cod_depositor_comments
;
The following automatic conversions were performed:

'_symmetry_cell_setting' value 'Orthorhombic' changed to
'orthorhombic' according to
/home/data/users/saulius/crontab/automatic-downloads/current/ACS/lib/dictionaries/cif_core.dic
dictionary named 'cif_core.dic' version 2.4.2 from 2011-04-26.

Automatic conversion script
Id: cif_fix_values 4973 2017-02-22 13:04:09Z antanas 
;
_cod_original_sg_symbol_H-M Pccn
_cod_database_code 4345465

loop_
_symmetry_equiv_pos_as_xyz
'x, y, z'
'-x+1/2, -y+1/2, z'
'x+1/2, -y, -z+1/2'
'-x, y+1/2, -z+1/2'
'-x, -y, -z'
'x-1/2, y-1/2, -z'
'-x-1/2, y, z-1/2'
'x, -y-1/2, z-1/2'

loop_
_atom_site_label
_atom_site_type_symbol
_atom_site_fract_x
_atom_site_fract_y
_atom_site_fract_z
_atom_site_U_iso_or_equiv
_atom_site_adp_type
_atom_site_occupancy
_atom_site_symmetry_multiplicity
_atom_site_calc_flag
_atom_site_refinement_flags
_atom_site_disorder_assembly
_atom_site_disorder_group
Fe1 Fe 0.28268(3) 0.17015(3) -0.03798(2) 0.02782(17) Uani 1 1 d D . .
C14 C 0.2300(3) 0.2438(3) -0.1004(3) 0.029(2) Uani 0.50 1 d PD . -1
H14A H 0.1656 0.2255 -0.1062 0.034 Uiso 0.50 1 calc PR . -1
Si1 Si 0.27501(11) 0.24599(15) -0.18481(9) 0.0293(5) Uani 0.50 1 d PD A -1
C24 C 0.4027(4) 0.2398(5) -0.1899(4) 0.053(2) Uani 0.50 1 d PD A -1
H24A H 0.4243 0.1972 -0.1627 0.080 Uiso 0.50 1 calc PR A -1
H24B H 0.4297 0.2876 -0.1739 0.080 Uiso 0.50 1 calc PR A -1
H24C H 0.4210 0.2314 -0.2359 0.080 Uiso 0.50 1 calc PR A -1
C34 C 0.2300(10) 0.1642(6) -0.2339(5) 0.046(3) Uani 0.50 1 d PD A -1
H34A H 0.1629 0.1673 -0.2361 0.068 Uiso 0.50 1 calc PR A -1
H34B H 0.2479 0.1161 -0.2128 0.068 Uiso 0.50 1 calc PR A -1
H34C H 0.2553 0.1662 -0.2787 0.068 Uiso 0.50 1 calc PR A -1
C44 C 0.2403(11) 0.3349(6) -0.2288(5) 0.046(3) Uani 0.50 1 d PD A -1
H44A H 0.1741 0.3427 -0.2237 0.068 Uiso 0.50 1 calc PR A -1
H44B H 0.2553 0.3301 -0.2759 0.068 Uiso 0.50 1 calc PR A -1
H44C H 0.2733 0.3786 -0.2101 0.068 Uiso 0.50 1 calc PR A -1
N11 N 0.2303(2) 0.06585(17) -0.03060(14) 0.0334(7) Uani 1 1 d . . .
N21 N 0.3740(2) 0.14971(15) 0.03372(14) 0.0293(7) Uani 1 1 d . . .
C11 C 0.1679(4) -0.0411(2) 0.0326(2) 0.0572(13) Uani 1 1 d . . .
H11A H 0.1469 -0.0566 -0.0114 0.086 Uiso 1 1 calc R . .
H11B H 0.1148 -0.0276 0.0600 0.086 Uiso 1 1 calc R . .
H11C H 0.2013 -0.0834 0.0532 0.086 Uiso 1 1 calc R . .
C21 C 0.2308(3) 0.0276(2) 0.02642(19) 0.0378(9) Uani 1 1 d . . .
C31 C 0.2861(3) 0.04535(19) 0.08126(18) 0.0333(8) Uani 1 1 d . . .
C41 C 0.3609(3) 0.09650(19) 0.08029(17) 0.0309(8) Uani 1 1 d . . .
C51 C 0.4324(3) 0.0882(2) 0.13396(19) 0.0377(9) Uani 1 1 d . . .
H51A H 0.4908 0.1095 0.1185 0.057 Uiso 1 1 calc R . .
H51B H 0.4405 0.0340 0.1446 0.057 Uiso 1 1 calc R . .
H51C H 0.4123 0.1158 0.1735 0.057 Uiso 1 1 calc R . .
C61 C 0.2689(3) 0.0014(2) 0.14497(18) 0.0421(10) Uani 1 1 d . . .
H61A H 0.2968 0.0289 0.1821 0.063 Uiso 1 1 calc R . .
H61B H 0.2963 -0.0496 0.1416 0.063 Uiso 1 1 calc R . .
H61C H 0.2027 -0.0033 0.1523 0.063 Uiso 1 1 calc R . .
C12 C 0.1810(3) 0.0364(2) -0.08599(18) 0.0324(8) Uani 1 1 d . . .
C22 C 0.2239(3) -0.0159(2) -0.12780(18) 0.0354(9) Uani 1 1 d . . .
C32 C 0.1751(3) -0.0430(2) -0.18221(19) 0.0389(9) Uani 1 1 d . . .
H32A H 0.2031 -0.0791 -0.2109 0.047 Uiso 1 1 calc R . .
C42 C 0.0871(3) -0.0184(2) -0.1952(2) 0.0420(10) Uani 1 1 d . . .
H42A H 0.0548 -0.0381 -0.2322 0.050 Uiso 1 1 calc R . .
C52 C 0.0461(3) 0.0346(2) -0.1545(2) 0.0468(11) Uani 1 1 d . . .
H52A H -0.0140 0.0525 -0.1642 0.056 Uiso 1 1 calc R . .
C62 C 0.0926(3) 0.0623(2) -0.0991(2) 0.0442(10) Uani 1 1 d . . .
C72 C 0.3195(3) -0.0424(2) -0.1148(2) 0.0523(11) Uani 1 1 d . . .
H72A H 0.3393 -0.0765 -0.1505 0.078 Uiso 1 1 calc R . .
H72B H 0.3215 -0.0699 -0.0727 0.078 Uiso 1 1 calc R . .
H72C H 0.3607 0.0019 -0.1128 0.078 Uiso 1 1 calc R . .
C82 C 0.0465(3) 0.1175(3) -0.0518(3) 0.0648(15) Uani 1 1 d . . .
H82A H 0.0874 0.1609 -0.0434 0.097 Uiso 1 1 calc R . .
H82B H 0.0332 0.0913 -0.0101 0.097 Uiso 1 1 calc R . .
H82C H -0.0109 0.1360 -0.0713 0.097 Uiso 1 1 calc R . .
C13 C 0.4572(2) 0.19384(19) 0.03584(18) 0.0297(8) Uani 1 1 d . . .
C23 C 0.5323(3) 0.1713(2) -0.00267(19) 0.0362(9) Uani 1 1 d . . .
C33 C 0.6136(3) 0.2129(2) 0.0024(2) 0.0447(10) Uani 1 1 d . . .
H33A H 0.6654 0.1981 -0.0231 0.054 Uiso 1 1 calc R . .
C43 C 0.6199(3) 0.2749(2) 0.0438(2) 0.0447(10) Uani 1 1 d . . .
H43A H 0.6763 0.3019 0.0475 0.054 Uiso 1 1 calc R . .
C53 C 0.5445(3) 0.2982(2) 0.0800(2) 0.0409(10) Uani 1 1 d . . .
H53A H 0.5492 0.3416 0.1081 0.049 Uiso 1 1 calc R . .
C63 C 0.4621(2) 0.2588(2) 0.07586(18) 0.0330(8) Uani 1 1 d . . .
C73 C 0.5262(3) 0.1035(2) -0.0474(2) 0.0492(11) Uani 1 1 d . . .
H73A H 0.5039 0.0593 -0.0224 0.074 Uiso 1 1 calc R . .
H73B H 0.5871 0.0921 -0.0654 0.074 Uiso 1 1 calc R . .
H73C H 0.4838 0.1147 -0.0836 0.074 Uiso 1 1 calc R . .
C83 C 0.3797(3) 0.2860(2) 0.1142(2) 0.0390(9) Uani 1 1 d . . .
H83A H 0.3962 0.3317 0.1396 0.059 Uiso 1 1 calc R . .
H83B H 0.3596 0.2456 0.1444 0.059 Uiso 1 1 calc R . .
H83C H 0.3299 0.2984 0.0835 0.059 Uiso 1 1 calc R . .
C15 C 0.7382(12) 0.2274(6) 0.3406(5) 0.120(2) Uani 0.50 1 d PD B -1
H15 H 0.7329 0.2176 0.3866 0.144 Uiso 0.50 1 calc PR B -1
C25 C 0.6604(12) 0.2264(6) 0.3016(7) 0.120(2) Uani 0.50 1 d PD B -1
H25 H 0.6020 0.2159 0.3204 0.144 Uiso 0.50 1 calc PR B -1
C35 C 0.6690(14) 0.2409(11) 0.2355(6) 0.120(2) Uani 0.50 1 d PD B -1
H35 H 0.6163 0.2405 0.2078 0.144 Uiso 0.50 1 calc PR B -1
C45 C 0.7549(16) 0.2561(15) 0.2087(4) 0.120(2) Uani 0.50 1 d PD B -1
H45 H 0.7605 0.2658 0.1627 0.144 Uiso 0.50 1 calc PR B -1
C55 C 0.8331(14) 0.2573(11) 0.2485(7) 0.120(2) Uani 0.50 1 d PD B -1
H55 H 0.8917 0.2682 0.2302 0.144 Uiso 0.50 1 calc PR B -1
C65 C 0.8234(12) 0.2424(6) 0.3141(7) 0.120(2) Uani 0.50 1 d PD B -1
H65 H 0.8760 0.2423 0.3419 0.144 Uiso 0.50 1 calc PR B -1

loop_
_atom_site_aniso_label
_atom_site_aniso_U_11
_atom_site_aniso_U_22
_atom_site_aniso_U_33
_atom_site_aniso_U_23
_atom_site_aniso_U_13
_atom_site_aniso_U_12
Fe1 0.0302(3) 0.0198(3) 0.0334(3) 0.0008(2) 0.0010(2) -0.0073(2)
C14 0.013(6) 0.033(4) 0.040(4) 0.000(4) -0.001(2) -0.002(4)
Si1 0.0309(14) 0.0239(10) 0.0332(9) 0.0001(9) -0.0006(7) -0.0027(15)
C24 0.037(4) 0.066(6) 0.056(5) 0.001(5) 0.000(4) 0.004(4)
C34 0.070(9) 0.034(2) 0.032(2) -0.001(4) 0.001(3) -0.008(4)
C44 0.070(9) 0.034(2) 0.032(2) -0.001(4) 0.001(3) -0.008(4)
N11 0.0399(18) 0.0249(15) 0.0352(17) -0.0018(13) 0.0055(14) -0.0115(13)
N21 0.0325(16) 0.0198(14) 0.0357(16) 0.0006(12) 0.0026(13) -0.0050(12)
C11 0.088(4) 0.043(2) 0.041(2) -0.001(2) 0.007(2) -0.038(2)
C21 0.049(2) 0.0235(18) 0.041(2) -0.0023(16) 0.0126(18) -0.0114(17)
C31 0.047(2) 0.0186(17) 0.034(2) -0.0016(15) 0.0080(17) -0.0049(16)
C41 0.042(2) 0.0163(16) 0.034(2) -0.0015(15) 0.0087(16) 0.0014(15)
C51 0.041(2) 0.028(2) 0.044(2) 0.0069(17) 0.0012(17) 0.0002(17)
C61 0.062(3) 0.0257(19) 0.038(2) 0.0017(17) 0.0102(19) -0.0107(18)
C12 0.039(2) 0.0257(19) 0.0324(19) -0.0014(15) 0.0038(16) -0.0146(16)
C22 0.050(2) 0.0210(18) 0.035(2) 0.0017(15) 0.0008(17) -0.0036(16)
C32 0.054(3) 0.0224(19) 0.041(2) -0.0018(16) 0.0048(19) -0.0062(17)
C42 0.046(2) 0.037(2) 0.043(2) 0.0003(18) 0.0002(18) -0.0192(19)
C52 0.034(2) 0.048(3) 0.059(3) -0.008(2) 0.0021(19) -0.0130(19)
C62 0.036(2) 0.041(2) 0.055(3) -0.011(2) 0.0090(19) -0.0160(18)
C72 0.062(3) 0.037(2) 0.058(3) -0.013(2) -0.014(2) 0.013(2)
C82 0.031(2) 0.073(3) 0.091(4) -0.044(3) 0.010(2) -0.012(2)
C13 0.0296(18) 0.0222(17) 0.037(2) 0.0074(15) -0.0007(15) -0.0017(14)
C23 0.036(2) 0.0272(19) 0.045(2) 0.0087(17) 0.0050(17) 0.0036(16)
C33 0.029(2) 0.039(2) 0.067(3) 0.016(2) 0.0094(19) 0.0041(17)
C43 0.031(2) 0.037(2) 0.066(3) 0.014(2) -0.007(2) -0.0044(17)
C53 0.039(2) 0.028(2) 0.055(3) 0.0076(18) -0.0130(19) -0.0048(17)
C63 0.0319(19) 0.0248(19) 0.042(2) 0.0036(16) -0.0045(16) -0.0024(15)
C73 0.054(3) 0.033(2) 0.061(3) -0.003(2) 0.017(2) 0.0056(19)
C83 0.040(2) 0.030(2) 0.047(2) -0.0056(18) 0.0027(18) -0.0049(17)
C15 0.156(5) 0.100(4) 0.104(5) 0.012(5) 0.020(6) 0.041(5)
C25 0.156(5) 0.100(4) 0.104(5) 0.012(5) 0.020(6) 0.041(5)
C35 0.156(5) 0.100(4) 0.104(5) 0.012(5) 0.020(6) 0.041(5)
C45 0.156(5) 0.100(4) 0.104(5) 0.012(5) 0.020(6) 0.041(5)
C55 0.156(5) 0.100(4) 0.104(5) 0.012(5) 0.020(6) 0.041(5)
C65 0.156(5) 0.100(4) 0.104(5) 0.012(5) 0.020(6) 0.041(5)

loop_
_atom_type_symbol
_atom_type_description
_atom_type_scat_dispersion_real
_atom_type_scat_dispersion_imag
_atom_type_scat_source
C C 0.0033 0.0016 'International Tables Vol C Tables 4.2.6.8 and 6.1.1.4'
H H 0.0000 0.0000 'International Tables Vol C Tables 4.2.6.8 and 6.1.1.4'
N N 0.0061 0.0033 'International Tables Vol C Tables 4.2.6.8 and 6.1.1.4'
Si Si 0.0817 0.0704 'International Tables Vol C Tables 4.2.6.8 and 6.1.1.4'
Fe Fe 0.3463 0.8444 'International Tables Vol C Tables 4.2.6.8 and 6.1.1.4'

loop_
_geom_angle_atom_site_label_1
_geom_angle_atom_site_label_2
_geom_angle_atom_site_label_3
_geom_angle
_geom_angle_site_symmetry_1
_geom_angle_site_symmetry_3
C14 Fe1 C14 18.1(3) . 2
C14 Fe1 N11 120.17(18) . .
C14 Fe1 N11 135.52(19) 2 .
C14 Fe1 N21 147.63(18) . .
C14 Fe1 N21 131.51(18) 2 .
N11 Fe1 N21 92.13(12) . .
C14 Fe1 Fe1 41.54(19) . 2
C14 Fe1 Fe1 41.22(18) 2 2
N11 Fe1 Fe1 138.27(9) . 2
N21 Fe1 Fe1 112.56(8) . 2
Si1 C14 Fe1 118.3(3) . .
Si1 C14 Fe1 128.0(3) . 2
Fe1 C14 Fe1 97.2(3) . 2
Si1 C14 H14A 103.4 . .
Fe1 C14 H14A 103.4 . .
Fe1 C14 H14A 103.4 2 .
C14 Si1 C34 110.9(5) . .
C14 Si1 C44 111.5(4) . .
C34 Si1 C44 106.9(4) . .
C14 Si1 C24 114.0(3) . .
C34 Si1 C24 106.1(5) . .
C44 Si1 C24 107.0(5) . .
C21 N11 C12 120.1(3) . .
C21 N11 Fe1 121.6(2) . .
C12 N11 Fe1 117.8(2) . .
C41 N21 C13 118.2(3) . .
C41 N21 Fe1 122.7(2) . .
C13 N21 Fe1 119.1(2) . .
C21 C11 H11A 109.5 . .
C21 C11 H11B 109.5 . .
H11A C11 H11B 109.5 . .
C21 C11 H11C 109.5 . .
H11A C11 H11C 109.5 . .
H11B C11 H11C 109.5 . .
N11 C21 C31 125.2(3) . .
N11 C21 C11 117.7(3) . .
C31 C21 C11 117.1(3) . .
C21 C31 C41 124.9(3) . .
C21 C31 C61 117.6(3) . .
C41 C31 C61 117.3(3) . .
N21 C41 C31 124.2(3) . .
N21 C41 C51 118.3(3) . .
C31 C41 C51 117.5(3) . .
C41 C51 H51A 109.5 . .
C41 C51 H51B 109.5 . .
H51A C51 H51B 109.5 . .
C41 C51 H51C 109.5 . .
H51A C51 H51C 109.5 . .
H51B C51 H51C 109.5 . .
C31 C61 H61A 109.5 . .
C31 C61 H61B 109.5 . .
H61A C61 H61B 109.5 . .
C31 C61 H61C 109.5 . .
H61A C61 H61C 109.5 . .
H61B C61 H61C 109.5 . .
C62 C12 C22 120.8(3) . .
C62 C12 N11 119.9(3) . .
C22 C12 N11 119.2(3) . .
C32 C22 C12 118.3(4) . .
C32 C22 C72 120.7(3) . .
C12 C22 C72 121.0(3) . .
C42 C32 C22 121.3(4) . .
C42 C32 H32A 119.3 . .
C22 C32 H32A 119.3 . .
C52 C42 C32 120.0(4) . .
C52 C42 H42A 120.0 . .
C32 C42 H42A 120.0 . .
C42 C52 C62 120.1(4) . .
C42 C52 H52A 119.9 . .
C62 C52 H52A 119.9 . .
C12 C62 C52 119.4(4) . .
C12 C62 C82 119.8(4) . .
C52 C62 C82 120.8(4) . .
C22 C72 H72A 109.5 . .
C22 C72 H72B 109.5 . .
H72A C72 H72B 109.5 . .
C22 C72 H72C 109.5 . .
H72A C72 H72C 109.5 . .
H72B C72 H72C 109.5 . .
C62 C82 H82A 109.5 . .
C62 C82 H82B 109.5 . .
H82A C82 H82B 109.5 . .
C62 C82 H82C 109.5 . .
H82A C82 H82C 109.5 . .
H82B C82 H82C 109.5 . .
C63 C13 C23 120.8(3) . .
C63 C13 N21 119.8(3) . .
C23 C13 N21 119.4(3) . .
C33 C23 C13 118.5(4) . .
C33 C23 C73 120.6(4) . .
C13 C23 C73 120.9(3) . .
C43 C33 C23 120.9(4) . .
C43 C33 H33A 119.6 . .
C23 C33 H33A 119.6 . .
C33 C43 C53 120.2(4) . .
C33 C43 H43A 119.9 . .
C53 C43 H43A 119.9 . .
C43 C53 C63 120.6(4) . .
C43 C53 H53A 119.7 . .
C63 C53 H53A 119.7 . .
C53 C63 C13 118.9(3) . .
C53 C63 C83 120.1(3) . .
C13 C63 C83 121.0(3) . .
C23 C73 H73A 109.5 . .
C23 C73 H73B 109.5 . .
H73A C73 H73B 109.5 . .
C23 C73 H73C 109.5 . .
H73A C73 H73C 109.5 . .
H73B C73 H73C 109.5 . .
C63 C83 H83A 109.5 . .
C63 C83 H83B 109.5 . .
H83A C83 H83B 109.5 . .
C63 C83 H83C 109.5 . .
H83A C83 H83C 109.5 . .
H83B C83 H83C 109.5 . .
C65 C15 C25 121.3(8) . .
C65 C15 H15 119.3 . .
C25 C15 H15 119.3 . .
C35 C25 C15 118.8(9) . .
C35 C25 H25 120.6 . .
C15 C25 H25 120.6 . .
C25 C35 C45 119.9(9) . .
C25 C35 H35 120.0 . .
C45 C35 H35 120.0 . .
C35 C45 C55 120.9(8) . .
C35 C45 H45 119.5 . .
C55 C45 H45 119.5 . .
C65 C55 C45 118.4(9) . .
C65 C55 H55 120.8 . .
C45 C55 H55 120.8 . .
C55 C65 C15 120.7(9) . .
C55 C65 H65 119.7 . .
C15 C65 H65 119.7 . .

loop_
_geom_bond_atom_site_label_1
_geom_bond_atom_site_label_2
_geom_bond_distance
_geom_bond_site_symmetry_2
Fe1 C14 1.961(6) .
Fe1 C14 1.973(6) 2
Fe1 N11 1.984(3) .
Fe1 N21 2.002(3) .
Fe1 Fe1 2.9515(12) 2
C14 Si1 1.831(7) .
C14 Fe1 1.973(6) 2
C14 H14A 1.0000 .
Si1 C34 1.861(8) .
Si1 C44 1.862(8) .
Si1 C24 1.866(6) .
C24 H24A 0.9800 .
C24 H24B 0.9800 .
C24 H24C 0.9800 .
C34 H34A 0.9800 .
C34 H34B 0.9800 .
C34 H34C 0.9800 .
C44 H44A 0.9800 .
C44 H44B 0.9800 .
C44 H44C 0.9800 .
N11 C21 1.334(5) .
N11 C12 1.427(5) .
N21 C41 1.339(4) .
N21 C13 1.437(4) .
C11 C21 1.517(5) .
C11 H11A 0.9800 .
C11 H11B 0.9800 .
C11 H11C 0.9800 .
C21 C31 1.406(5) .
C31 C41 1.410(5) .
C31 C61 1.522(5) .
C41 C51 1.512(5) .
C51 H51A 0.9800 .
C51 H51B 0.9800 .
C51 H51C 0.9800 .
C61 H61A 0.9800 .
C61 H61B 0.9800 .
C61 H61C 0.9800 .
C12 C62 1.391(6) .
C12 C22 1.395(5) .
C22 C32 1.394(5) .
C22 C72 1.492(6) .
C32 C42 1.378(6) .
C32 H32A 0.9500 .
C42 C52 1.378(6) .
C42 H42A 0.9500 .
C52 C62 1.398(6) .
C52 H52A 0.9500 .
C62 C82 1.517(6) .
C72 H72A 0.9800 .
C72 H72B 0.9800 .
C72 H72C 0.9800 .
C82 H82A 0.9800 .
C82 H82B 0.9800 .
C82 H82C 0.9800 .
C13 C63 1.397(5) .
C13 C23 1.401(5) .
C23 C33 1.394(5) .
C23 C73 1.494(6) .
C33 C43 1.374(6) .
C33 H33A 0.9500 .
C43 C53 1.383(6) .
C43 H43A 0.9500 .
C53 C63 1.388(5) .
C53 H53A 0.9500 .
C63 C83 1.506(5) .
C73 H73A 0.9800 .
C73 H73B 0.9800 .
C73 H73C 0.9800 .
C83 H83A 0.9800 .
C83 H83B 0.9800 .
C83 H83C 0.9800 .
C15 C65 1.378(9) .
C15 C25 1.382(9) .
C15 H15 0.9500 .
C25 C35 1.369(9) .
C25 H25 0.9500 .
C35 C45 1.390(9) .
C35 H35 0.9500 .
C45 C55 1.395(9) .
C45 H45 0.9500 .
C55 C65 1.361(9) .
C55 H55 0.9500 .
C65 H65 0.9500 .

loop_
_geom_torsion_atom_site_label_1
_geom_torsion_atom_site_label_2
_geom_torsion_atom_site_label_3
_geom_torsion_atom_site_label_4
_geom_torsion
_geom_torsion_site_symmetry_1
_geom_torsion_site_symmetry_4
C14 Fe1 C14 Si1 62.1(6) 2 .
N11 Fe1 C14 Si1 -89.1(3) . .
N21 Fe1 C14 Si1 95.1(5) . .
Fe1 Fe1 C14 Si1 140.6(4) 2 .
C14 Fe1 C14 Fe1 -78.6(7) 2 2
N11 Fe1 C14 Fe1 130.22(17) . 2
N21 Fe1 C14 Fe1 -45.6(4) . 2
Fe1 C14 Si1 C34 76.5(5) . .
Fe1 C14 Si1 C34 -156.5(5) 2 .
Fe1 C14 Si1 C44 -164.5(6) . .
Fe1 C14 Si1 C44 -37.5(6) 2 .
Fe1 C14 Si1 C24 -43.2(5) . .
Fe1 C14 Si1 C24 83.8(5) 2 .
C14 Fe1 N11 C21 -148.2(3) . .
C14 Fe1 N11 C21 -160.6(3) 2 .
N21 Fe1 N11 C21 29.5(3) . .
Fe1 Fe1 N11 C21 -98.7(3) 2 .
C14 Fe1 N11 C12 23.8(4) . .
C14 Fe1 N11 C12 11.5(4) 2 .
N21 Fe1 N11 C12 -158.4(3) . .
Fe1 Fe1 N11 C12 73.4(3) 2 .
C14 Fe1 N21 C41 152.2(4) . .
C14 Fe1 N21 C41 165.3(3) 2 .
N11 Fe1 N21 C41 -24.1(3) . .
Fe1 Fe1 N21 C41 121.4(2) 2 .
C14 Fe1 N21 C13 -27.5(5) . .
C14 Fe1 N21 C13 -14.4(4) 2 .
N11 Fe1 N21 C13 156.1(3) . .
Fe1 Fe1 N21 C13 -58.4(3) 2 .
C12 N11 C21 C31 171.1(4) . .
Fe1 N11 C21 C31 -17.0(5) . .
C12 N11 C21 C11 -8.1(5) . .
Fe1 N11 C21 C11 163.8(3) . .
N11 C21 C31 C41 -12.6(6) . .
C11 C21 C31 C41 166.6(4) . .
N11 C21 C31 C61 172.6(4) . .
C11 C21 C31 C61 -8.2(5) . .
C13 N21 C41 C31 -175.0(3) . .
Fe1 N21 C41 C31 5.3(5) . .
C13 N21 C41 C51 2.5(5) . .
Fe1 N21 C41 C51 -177.3(2) . .
C21 C31 C41 N21 19.0(6) . .
C61 C31 C41 N21 -166.1(3) . .
C21 C31 C41 C51 -158.4(4) . .
C61 C31 C41 C51 16.5(5) . .
C21 N11 C12 C62 96.4(4) . .
Fe1 N11 C12 C62 -75.7(4) . .
C21 N11 C12 C22 -86.0(4) . .
Fe1 N11 C12 C22 101.8(3) . .
C62 C12 C22 C32 -1.5(5) . .
N11 C12 C22 C32 -178.9(3) . .
C62 C12 C22 C72 178.5(4) . .
N11 C12 C22 C72 1.0(5) . .
C12 C22 C32 C42 0.7(5) . .
C72 C22 C32 C42 -179.3(4) . .
C22 C32 C42 C52 0.8(6) . .
C32 C42 C52 C62 -1.6(6) . .
C22 C12 C62 C52 0.7(6) . .
N11 C12 C62 C52 178.2(3) . .
C22 C12 C62 C82 178.3(4) . .
N11 C12 C62 C82 -4.2(6) . .
C42 C52 C62 C12 0.8(6) . .
C42 C52 C62 C82 -176.7(4) . .
C41 N21 C13 C63 -84.7(4) . .
Fe1 N21 C13 C63 95.1(3) . .
C41 N21 C13 C23 95.7(4) . .
Fe1 N21 C13 C23 -84.6(4) . .
C63 C13 C23 C33 3.3(5) . .
N21 C13 C23 C33 -177.1(3) . .
C63 C13 C23 C73 -177.8(3) . .
N21 C13 C23 C73 1.9(5) . .
C13 C23 C33 C43 -0.5(6) . .
C73 C23 C33 C43 -179.5(4) . .
C23 C33 C43 C53 -1.6(6) . .
C33 C43 C53 C63 0.9(6) . .
C43 C53 C63 C13 1.8(6) . .
C43 C53 C63 C83 -178.4(4) . .
C23 C13 C63 C53 -3.9(5) . .
N21 C13 C63 C53 176.5(3) . .
C23 C13 C63 C83 176.3(3) . .
N21 C13 C63 C83 -3.4(5) . .
C65 C15 C25 C35 -0.2(3) . .
C15 C25 C35 C45 0.1(3) . .
C25 C35 C45 C55 -0.3(7) . .
C35 C45 C55 C65 0.7(9) . .
C45 C55 C65 C15 -0.8(8) . .
C25 C15 C65 C55 0.5(7) . .
